data_1566921
loop_
_publ_author_name
'Zhang, Qiao'
'Wang, Wenbo'
'Cai, Changyong'
'Wu, Shuanggen'
'Li, Jialing'
'Li, Fenfang'
'Dong, Shengyi'

_publ_section_title
;
 Underwater luminescent labeling materials constructed from a
 supramolecular approach.
;
_journal_issue 7
_journal_name_full 'Materials horizons'
_journal_page_first 1984
_journal_page_last 1991
_journal_paper_doi 10.1039/d2mh00211f
_journal_volume 9
_journal_year 2022
_chemical_formula_moiety 'C30 H28 O4'
_chemical_formula_sum 'C30 H28 O4'
_chemical_formula_weight 452.52
_space_group_crystal_system triclinic
_space_group_IT_number 2
_space_group_name_Hall '-P 1'
_space_group_name_H-M_alt 'P -1'
_atom_sites_solution_hydrogens geom
_atom_sites_solution_primary dual
_audit_creation_date 2021-11-05
_audit_creation_method
;
Olex2 1.3
(compiled 2020.11.12 svn.r5f609507 for OlexSys, GUI svn.r6408)
;
_audit_update_record
;
2021-12-22 deposited with the CCDC.	2022-05-03 downloaded from the CCDC.
;
_cell_angle_alpha 84.512(2)
_cell_angle_beta 84.625(2)
_cell_angle_gamma 71.646(2)
_cell_formula_units_Z 2
_cell_length_a 7.8756(5)
_cell_length_b 11.8787(7)
_cell_length_c 13.8525(8)
_cell_measurement_reflns_used 9720
_cell_measurement_temperature 153.0
_cell_measurement_theta_max 68.106
_cell_measurement_theta_min 3.212
_cell_volume 1221.59(13)
_computing_cell_refinement 'SAINT V8.40A (?, 2016)'
_computing_data_reduction 'SAINT V8.40A (?, 2016)'
_computing_molecular_graphics 'Olex2 1.3 (Dolomanov et al., 2009)'
_computing_publication_material 'Olex2 1.3 (Dolomanov et al., 2009)'
_computing_structure_refinement 'SHELXL 2018/3 (Sheldrick, 2015)'
_computing_structure_solution 'SHELXT 2018/2 (Sheldrick, 2018)'
_diffrn_ambient_temperature 153.0
_diffrn_measured_fraction_theta_full 0.993
_diffrn_measured_fraction_theta_max 0.990
_diffrn_measurement_device_type 'Bruker APEX-II CCD'
_diffrn_measurement_method '\f and \w scans'
_diffrn_radiation_type CuK\a
_diffrn_radiation_wavelength 1.54178
_diffrn_reflns_av_R_equivalents 0.0391
_diffrn_reflns_av_unetI/netI 0.0195
_diffrn_reflns_Laue_measured_fraction_full 0.993
_diffrn_reflns_Laue_measured_fraction_max 0.990
_diffrn_reflns_limit_h_max 9
_diffrn_reflns_limit_h_min -9
_diffrn_reflns_limit_k_max 14
_diffrn_reflns_limit_k_min -14
_diffrn_reflns_limit_l_max 16
_diffrn_reflns_limit_l_min -16
_diffrn_reflns_number 38284
_diffrn_reflns_point_group_measured_fraction_full 0.993
_diffrn_reflns_point_group_measured_fraction_max 0.990
_diffrn_reflns_theta_full 67.679
_diffrn_reflns_theta_max 68.361
_diffrn_reflns_theta_min 3.212
_diffrn_source_current 50.0
_diffrn_source_power 2.5
_diffrn_source_voltage 50.0
_diffrn_standards_number 0
_exptl_absorpt_coefficient_mu 0.644
_exptl_absorpt_correction_T_max 0.7531
_exptl_absorpt_correction_T_min 0.6291
_exptl_absorpt_correction_type multi-scan
_exptl_absorpt_process_details
;
SADABS-2016/2 (Bruker,2016/2) was used for absorption correction.
wR2(int) was 0.0846 before and 0.0669 after correction.
The Ratio of minimum to maximum transmission is 0.8353.
The \l/2 correction factor is Not present.
;
_exptl_crystal_colour 'clear light colourless'
_exptl_crystal_colour_lustre clear
_exptl_crystal_colour_modifier light
_exptl_crystal_colour_primary colourless
_exptl_crystal_density_diffrn 1.230
_exptl_crystal_description block
_exptl_crystal_F_000 480
_exptl_crystal_size_max 0.5
_exptl_crystal_size_mid 0.4
_exptl_crystal_size_min 0.3
_refine_diff_density_max 0.553
_refine_diff_density_min -0.222
_refine_diff_density_rms 0.036
_refine_ls_extinction_method none
_refine_ls_goodness_of_fit_ref 1.032
_refine_ls_hydrogen_treatment constr
_refine_ls_matrix_type full
_refine_ls_number_parameters 311
_refine_ls_number_reflns 4448
_refine_ls_number_restraints 16
_refine_ls_restrained_S_all 1.064
_refine_ls_R_factor_all 0.0504
_refine_ls_R_factor_gt 0.0481
_refine_ls_shift/su_max 0.001
_refine_ls_shift/su_mean 0.000
_refine_ls_structure_factor_coef Fsqd
_refine_ls_weighting_details 'w=1/[\s^2^(Fo^2^)+(0.0581P)^2^+0.5235P] where P=(Fo^2^+2Fc^2^)/3'
_refine_ls_weighting_scheme calc
_refine_ls_wR_factor_gt 0.1239
_refine_ls_wR_factor_ref 0.1259
_reflns_Friedel_coverage 0.000
_reflns_number_gt 4159
_reflns_number_total 4448
_reflns_threshold_expression 'I > 2\s(I)'
_cod_data_source_file d2mh00211f2.cif
_cod_data_source_block s
_cod_depositor_comments 'Adding full bibliography for 1566920--1566921.cif.'
_cod_database_code 1566921
_shelx_shelxl_version_number 2018/3
_shelx_space_group_comment
;
The symmetry employed for this shelxl refinement is uniquely defined
by the following loop, which should always be used as a source of
symmetry information in preference to the above space-group names.
They are only intended as comments.
;
_shelx_estimated_absorpt_t_max 0.830
_shelx_estimated_absorpt_t_min 0.739
_olex2_refinement_description
;
1. Fixed Uiso
 At 1.2 times of:
  All C(H) groups
 At 1.5 times of:
  All C(H,H,H) groups
2. Rigid bond restraints
 C19, C30
 with sigma for 1-2 distances of 0.002 and sigma for 1-3 distances of 0.002
3. Uiso/Uaniso restraints and constraints
Uanis(C19) \\sim Ueq, Uanis(C30) \\sim Ueq: with sigma of 0.001 and sigma for
terminal atoms of 0.002
4. Rigid body (RIGU) restrains
 C19, C30
 with sigma for 1-2 distances of 0.004 and sigma for 1-3 distances of 0.004
5.a Aromatic/amide H refined with riding coordinates:
 C10(H10), C12(H12), C20(H20), C24(H24), C28(H28), C15(H15), C2(H2), C17(H17),
 C9(H9), C19(H19), C11(H11), C23(H23), C3(H3), C25(H25), C27(H27), C7(H7)
5.b Idealised Me refined as rotating group:
 C5(H5A,H5B,H5C), C21(H21A,H21B,H21C), C13(H13A,H13B,H13C), C29(H29A,H29B,H29C)
;
_olex2_submission_special_instructions 'No special instructions were received'

loop_
_space_group_symop_operation_xyz
'x, y, z'
'-x, -y, -z'

loop_
_atom_site_label
_atom_site_type_symbol
_atom_site_fract_x
_atom_site_fract_y
_atom_site_fract_z
_atom_site_U_iso_or_equiv
_atom_site_adp_type
_atom_site_occupancy
_atom_site_site_symmetry_order
_atom_site_calc_flag
_atom_site_refinement_flags_posn
_atom_site_refinement_flags_adp
_atom_site_refinement_flags_occupancy
_atom_site_disorder_assembly
_atom_site_disorder_group
O1 O 0.70039(16) 0.96055(9) 0.39162(8) 0.0440(3) Uani 1 1 d . . . . .
O4 O 0.59470(15) 0.60056(10) 0.17846(8) 0.0434(3) Uani 1 1 d . . . . .
O2 O 0.42887(15) 1.27468(9) 0.16188(8) 0.0440(3) Uani 1 1 d . . . . .
O3 O 0.93314(17) 0.21190(10) 0.28530(10) 0.0566(3) Uani 1 1 d . . . . .
C1 C 0.61495(19) 0.91345(13) 0.24771(10) 0.0321(3) Uani 1 1 d . . . . .
C4 C 0.8248(2) 0.70784(13) 0.23649(10) 0.0344(3) Uani 1 1 d . . . . .
C6 C 0.6802(2) 0.78464(13) 0.28060(10) 0.0339(3) Uani 1 1 d . . . . .
C8 C 0.62290(19) 1.00184(13) 0.30593(10) 0.0324(3) Uani 1 1 d . . . . .
C10 C 0.5389(2) 0.95007(13) 0.15964(10) 0.0359(3) Uani 1 1 d . . . . .
H10 H 0.531718 0.891467 0.119445 0.043 Uiso 1 1 calc R U . . .
C12 C 0.56037(19) 1.12124(13) 0.27498(10) 0.0338(3) Uani 1 1 d . . . . .
H12 H 0.568611 1.180016 0.314666 0.041 Uiso 1 1 calc R U . . .
C14 C 0.7375(2) 0.52461(13) 0.22199(10) 0.0360(3) Uani 1 1 d . . . . .
C16 C 0.48559(19) 1.15459(13) 0.18569(11) 0.0344(3) Uani 1 1 d . . . . .
C18 C 0.8607(2) 0.57648(13) 0.25248(10) 0.0355(3) Uani 1 1 d . . . . .
C20 C 0.4723(2) 1.06938(14) 0.12740(11) 0.0378(3) Uani 1 1 d . . . . .
H20 H 0.419029 1.091949 0.066897 0.045 Uiso 1 1 calc R U . . .
C22 C 0.94492(19) 0.74895(14) 0.16176(11) 0.0368(3) Uani 1 1 d . . . . .
C24 C 0.7670(2) 0.40282(14) 0.23559(11) 0.0401(4) Uani 1 1 d . . . . .
H24 H 0.681952 0.369104 0.216421 0.048 Uiso 1 1 calc R U . . .
C26 C 0.5622(2) 0.74346(13) 0.35722(11) 0.0399(4) Uani 1 1 d . . . . .
C28 C 0.9972(2) 0.69284(17) 0.07485(12) 0.0465(4) Uani 1 1 d . . . . .
H28 H 0.962798 0.625005 0.065585 0.056 Uiso 1 1 calc R U . . .
C30 C 0.9198(2) 0.33109(14) 0.27692(12) 0.0432(4) Uani 1 1 d . U . . .
C15 C 1.0049(2) 0.84474(15) 0.17466(14) 0.0474(4) Uani 1 1 d . . . . .
H15 H 0.974586 0.882638 0.234032 0.057 Uiso 1 1 calc R U . . .
C2 C 1.0123(2) 0.50145(15) 0.29280(12) 0.0448(4) Uani 1 1 d . . . . .
H2 H 1.098086 0.534267 0.312354 0.054 Uiso 1 1 calc R U . . .
C17 C 0.3805(2) 0.77047(15) 0.34466(13) 0.0477(4) Uani 1 1 d . . . . .
H17 H 0.331549 0.817181 0.288408 0.057 Uiso 1 1 calc R U . . .
C9 C 0.6304(3) 0.67790(14) 0.44157(12) 0.0525(5) Uani 1 1 d . . . . .
H9 H 0.754064 0.659596 0.451829 0.063 Uiso 1 1 calc R U . . .
C19 C 1.0446(2) 0.37775(16) 0.30607(13) 0.0489(4) Uani 1 1 d . U . . .
H19 H 1.149923 0.327640 0.334461 0.059 Uiso 1 1 calc R U . . .
C5 C 0.6918(3) 1.04790(17) 0.45811(13) 0.0606(5) Uani 1 1 d . . . . .
H5A H 0.757375 1.101651 0.428555 0.091 Uiso 1 1 calc R U . . .
H5B H 0.745827 1.008130 0.518136 0.091 Uiso 1 1 calc R U . . .
H5C H 0.566227 1.093601 0.473067 0.091 Uiso 1 1 calc R U . . .
C21 C 0.3223(3) 1.31467(17) 0.08058(15) 0.0567(5) Uani 1 1 d . . . . .
H21A H 0.396038 1.288706 0.020949 0.085 Uiso 1 1 calc R U . . .
H21B H 0.275022 1.401671 0.076734 0.085 Uiso 1 1 calc R U . . .
H21C H 0.222534 1.281193 0.088003 0.085 Uiso 1 1 calc R U . . .
C11 C 0.2692(3) 0.72969(18) 0.41379(15) 0.0628(6) Uani 1 1 d . . . . .
H11 H 0.145497 0.747205 0.404038 0.075 Uiso 1 1 calc R U . . .
C23 C 1.1085(2) 0.88507(19) 0.10149(18) 0.0639(6) Uani 1 1 d . . . . .
H23 H 1.148791 0.950282 0.111293 0.077 Uiso 1 1 calc R U . . .
C3 C 1.1534(3) 0.8319(2) 0.01502(17) 0.0712(7) Uani 1 1 d . . . . .
H3 H 1.221725 0.861443 -0.035414 0.085 Uiso 1 1 calc R U . . .
C25 C 0.3392(4) 0.66387(18) 0.49639(16) 0.0721(7) Uani 1 1 d . . . . .
H25 H 0.263696 0.635526 0.543414 0.087 Uiso 1 1 calc R U . . .
C13 C 0.4583(3) 0.55443(18) 0.15627(17) 0.0617(5) Uani 1 1 d . . . . .
H13A H 0.506047 0.496637 0.106856 0.093 Uiso 1 1 calc R U . . .
H13B H 0.357430 0.619524 0.131431 0.093 Uiso 1 1 calc R U . . .
H13C H 0.417088 0.515293 0.215194 0.093 Uiso 1 1 calc R U . . .
C27 C 1.0991(2) 0.7356(2) 0.00182(14) 0.0646(6) Uani 1 1 d . . . . .
H27 H 1.131423 0.697990 -0.057640 0.078 Uiso 1 1 calc R U . . .
C7 C 0.5174(4) 0.63922(17) 0.51080(14) 0.0692(7) Uani 1 1 d . . . . .
H7 H 0.564209 0.595332 0.568570 0.083 Uiso 1 1 calc R U . . .
C29 C 1.0802(3) 0.13312(19) 0.3322(2) 0.0754(7) Uani 1 1 d . . . . .
H29A H 1.191775 0.134650 0.295123 0.113 Uiso 1 1 calc R U . . .
H29B H 1.071042 0.052383 0.336270 0.113 Uiso 1 1 calc R U . . .
H29C H 1.080040 0.157468 0.397831 0.113 Uiso 1 1 calc R U . . .

loop_
_atom_site_aniso_label
_atom_site_aniso_U_11
_atom_site_aniso_U_22
_atom_site_aniso_U_33
_atom_site_aniso_U_23
_atom_site_aniso_U_13
_atom_site_aniso_U_12
O1 0.0646(7) 0.0362(6) 0.0326(6) -0.0039(4) -0.0098(5) -0.0156(5)
O4 0.0489(6) 0.0396(6) 0.0457(6) -0.0002(5) -0.0100(5) -0.0183(5)
O2 0.0499(6) 0.0342(6) 0.0500(7) 0.0031(5) -0.0121(5) -0.0151(5)
O3 0.0538(7) 0.0365(6) 0.0739(9) 0.0040(6) 0.0004(6) -0.0095(5)
C1 0.0360(7) 0.0335(7) 0.0289(7) -0.0042(5) 0.0075(5) -0.0160(6)
C4 0.0395(8) 0.0365(8) 0.0297(7) -0.0033(6) 0.0012(6) -0.0161(6)
C6 0.0435(8) 0.0335(7) 0.0278(7) -0.0050(6) 0.0044(6) -0.0173(6)
C8 0.0355(7) 0.0354(7) 0.0280(7) -0.0036(6) 0.0035(5) -0.0146(6)
C10 0.0455(8) 0.0382(8) 0.0299(7) -0.0068(6) 0.0055(6) -0.0221(7)
C12 0.0367(7) 0.0330(7) 0.0349(7) -0.0065(6) 0.0027(6) -0.0154(6)
C14 0.0439(8) 0.0346(7) 0.0294(7) -0.0054(6) 0.0065(6) -0.0135(6)
C16 0.0336(7) 0.0335(7) 0.0381(8) 0.0006(6) 0.0023(6) -0.0156(6)
C18 0.0399(8) 0.0355(8) 0.0303(7) -0.0052(6) 0.0071(6) -0.0124(6)
C20 0.0451(8) 0.0436(8) 0.0296(7) 0.0002(6) -0.0017(6) -0.0216(7)
C22 0.0309(7) 0.0420(8) 0.0356(8) 0.0029(6) 0.0000(6) -0.0109(6)
C24 0.0479(9) 0.0373(8) 0.0364(8) -0.0057(6) 0.0062(6) -0.0166(7)
C26 0.0577(10) 0.0291(7) 0.0339(8) -0.0087(6) 0.0146(7) -0.0177(7)
C28 0.0354(8) 0.0653(11) 0.0355(8) -0.0025(7) 0.0011(6) -0.0120(7)
C30 0.0451(7) 0.0388(7) 0.0428(7) -0.0029(5) 0.0084(6) -0.0121(5)
C15 0.0371(8) 0.0444(9) 0.0617(11) 0.0029(8) 0.0001(7) -0.0169(7)
C2 0.0394(8) 0.0456(9) 0.0471(9) -0.0023(7) 0.0035(7) -0.0120(7)
C17 0.0583(10) 0.0460(9) 0.0447(9) -0.0134(7) 0.0182(8) -0.0279(8)
C9 0.0791(13) 0.0343(8) 0.0375(9) -0.0015(7) 0.0139(8) -0.0138(8)
C19 0.0432(7) 0.0481(7) 0.0492(7) 0.0017(6) 0.0010(6) -0.0079(6)
C5 0.1009(16) 0.0465(10) 0.0391(9) -0.0074(8) -0.0210(10) -0.0237(10)
C21 0.0656(12) 0.0450(10) 0.0618(11) 0.0099(8) -0.0245(9) -0.0186(9)
C11 0.0742(13) 0.0591(12) 0.0647(12) -0.0237(10) 0.0351(10) -0.0398(10)
C23 0.0392(9) 0.0589(12) 0.0909(16) 0.0205(11) 0.0019(10) -0.0206(8)
C3 0.0395(10) 0.0930(17) 0.0693(14) 0.0347(12) 0.0065(9) -0.0185(10)
C25 0.1109(19) 0.0483(11) 0.0608(13) -0.0141(9) 0.0488(13) -0.0421(12)
C13 0.0568(11) 0.0523(11) 0.0842(14) 0.0030(10) -0.0226(10) -0.0255(9)
C27 0.0416(9) 0.1022(17) 0.0379(9) 0.0067(10) 0.0060(7) -0.0107(10)
C7 0.115(2) 0.0390(10) 0.0439(10) -0.0001(8) 0.0287(11) -0.0214(11)
C29 0.0499(11) 0.0472(11) 0.115(2) 0.0146(12) 0.0010(11) -0.0032(9)

loop_
_atom_type_symbol
_atom_type_description
_atom_type_scat_dispersion_real
_atom_type_scat_dispersion_imag
_atom_type_scat_source
C C 0.0181 0.0091 'International Tables Vol C Tables 4.2.6.8 and 6.1.1.4'
H H 0.0000 0.0000 'International Tables Vol C Tables 4.2.6.8 and 6.1.1.4'
O O 0.0492 0.0322 'International Tables Vol C Tables 4.2.6.8 and 6.1.1.4'

loop_
_geom_angle_atom_site_label_1
_geom_angle_atom_site_label_2
_geom_angle_atom_site_label_3
_geom_angle
_geom_angle_site_symmetry_1
_geom_angle_site_symmetry_3
_geom_angle_publ_flag
C8 O1 C5 116.51(12) . . ?
C14 O4 C13 117.52(13) . . ?
C16 O2 C21 116.98(12) . . ?
C30 O3 C29 117.44(16) . . ?
C8 C1 C6 121.61(13) . . ?
C10 C1 C6 120.84(13) . . ?
C10 C1 C8 117.52(13) . . ?
C6 C4 C18 121.31(13) . . ?
C6 C4 C22 121.98(13) . . ?
C22 C4 C18 116.38(12) . . ?
C1 C6 C26 115.44(12) . . ?
C4 C6 C1 122.23(13) . . ?
C4 C6 C26 121.91(13) . . ?
O1 C8 C1 114.95(13) . . ?
O1 C8 C12 123.93(13) . . ?
C12 C8 C1 121.08(13) . . ?
C1 C10 H10 118.7 . . ?
C1 C10 C20 122.65(13) . . ?
C20 C10 H10 118.7 . . ?
C8 C12 H12 120.1 . . ?
C8 C12 C16 119.72(13) . . ?
C16 C12 H12 120.1 . . ?
O4 C14 C18 115.75(13) . . ?
O4 C14 C24 123.52(14) . . ?
C24 C14 C18 120.73(15) . . ?
O2 C16 C12 114.99(13) . . ?
O2 C16 C20 124.47(14) . . ?
C20 C16 C12 120.54(13) . . ?
C14 C18 C4 119.29(13) . . ?
C2 C18 C4 123.15(14) . . ?
C2 C18 C14 117.53(14) . . ?
C10 C20 H20 120.8 . . ?
C16 C20 C10 118.47(14) . . ?
C16 C20 H20 120.8 . . ?
C28 C22 C4 119.95(14) . . ?
C15 C22 C4 121.85(14) . . ?
C15 C22 C28 118.19(15) . . ?
C14 C24 H24 120.1 . . ?
C30 C24 C14 119.81(15) . . ?
C30 C24 H24 120.1 . . ?
C17 C26 C6 119.73(15) . . ?
C17 C26 C9 118.85(15) . . ?
C9 C26 C6 121.42(16) . . ?
C22 C28 H28 119.8 . . ?
C27 C28 C22 120.43(19) . . ?
C27 C28 H28 119.8 . . ?
C24 C30 O3 113.79(15) . . ?
C24 C30 C19 121.28(15) . . ?
C19 C30 O3 124.93(16) . . ?
C22 C15 H15 119.8 . . ?
C23 C15 C22 120.47(19) . . ?
C23 C15 H15 119.8 . . ?
C18 C2 H2 118.9 . . ?
C18 C2 C19 122.24(16) . . ?
C19 C2 H2 118.9 . . ?
C26 C17 H17 119.7 . . ?
C26 C17 C11 120.62(19) . . ?
C11 C17 H17 119.7 . . ?
C26 C9 H9 120.0 . . ?
C7 C9 C26 120.0(2) . . ?
C7 C9 H9 120.0 . . ?
C30 C19 C2 118.38(16) . . ?
C30 C19 H19 120.8 . . ?
C2 C19 H19 120.8 . . ?
O1 C5 H5A 109.5 . . ?
O1 C5 H5B 109.5 . . ?
O1 C5 H5C 109.5 . . ?
H5A C5 H5B 109.5 . . ?
H5A C5 H5C 109.5 . . ?
H5B C5 H5C 109.5 . . ?
O2 C21 H21A 109.5 . . ?
O2 C21 H21B 109.5 . . ?
O2 C21 H21C 109.5 . . ?
H21A C21 H21B 109.5 . . ?
H21A C21 H21C 109.5 . . ?
H21B C21 H21C 109.5 . . ?
C17 C11 H11 120.1 . . ?
C25 C11 C17 119.8(2) . . ?
C25 C11 H11 120.1 . . ?
C15 C23 H23 119.6 . . ?
C3 C23 C15 120.7(2) . . ?
C3 C23 H23 119.6 . . ?
C23 C3 H3 120.2 . . ?
C23 C3 C27 119.62(17) . . ?
C27 C3 H3 120.2 . . ?
C11 C25 H25 119.9 . . ?
C7 C25 C11 120.12(17) . . ?
C7 C25 H25 119.9 . . ?
O4 C13 H13A 109.5 . . ?
O4 C13 H13B 109.5 . . ?
O4 C13 H13C 109.5 . . ?
H13A C13 H13B 109.5 . . ?
H13A C13 H13C 109.5 . . ?
H13B C13 H13C 109.5 . . ?
C28 C27 H27 119.8 . . ?
C3 C27 C28 120.5(2) . . ?
C3 C27 H27 119.8 . . ?
C9 C7 H7 119.7 . . ?
C25 C7 C9 120.6(2) . . ?
C25 C7 H7 119.7 . . ?
O3 C29 H29A 109.5 . . ?
O3 C29 H29B 109.5 . . ?
O3 C29 H29C 109.5 . . ?
H29A C29 H29B 109.5 . . ?
H29A C29 H29C 109.5 . . ?
H29B C29 H29C 109.5 . . ?

loop_
_geom_bond_atom_site_label_1
_geom_bond_atom_site_label_2
_geom_bond_distance
_geom_bond_site_symmetry_2
_geom_bond_publ_flag
O1 C8 1.3630(18) . ?
O1 C5 1.434(2) . ?
O4 C14 1.3512(19) . ?
O4 C13 1.419(2) . ?
O2 C16 1.3709(18) . ?
O2 C21 1.422(2) . ?
O3 C30 1.381(2) . ?
O3 C29 1.407(2) . ?
C1 C6 1.493(2) . ?
C1 C8 1.403(2) . ?
C1 C10 1.381(2) . ?
C4 C6 1.351(2) . ?
C4 C18 1.494(2) . ?
C4 C22 1.4885(19) . ?
C6 C26 1.4939(19) . ?
C8 C12 1.386(2) . ?
C10 H10 0.9500 . ?
C10 C20 1.392(2) . ?
C12 H12 0.9500 . ?
C12 C16 1.389(2) . ?
C14 C18 1.415(2) . ?
C14 C24 1.388(2) . ?
C16 C20 1.388(2) . ?
C18 C2 1.375(2) . ?
C20 H20 0.9500 . ?
C22 C28 1.397(2) . ?
C22 C15 1.394(2) . ?
C24 H24 0.9500 . ?
C24 C30 1.376(2) . ?
C26 C17 1.389(3) . ?
C26 C9 1.393(2) . ?
C28 H28 0.9500 . ?
C28 C27 1.390(2) . ?
C30 C19 1.377(3) . ?
C15 H15 0.9500 . ?
C15 C23 1.386(3) . ?
C2 H2 0.9500 . ?
C2 C19 1.407(2) . ?
C17 H17 0.9500 . ?
C17 C11 1.393(2) . ?
C9 H9 0.9500 . ?
C9 C7 1.391(3) . ?
C19 H19 0.9500 . ?
C5 H5A 0.9800 . ?
C5 H5B 0.9800 . ?
C5 H5C 0.9800 . ?
C21 H21A 0.9800 . ?
C21 H21B 0.9800 . ?
C21 H21C 0.9800 . ?
C11 H11 0.9500 . ?
C11 C25 1.378(3) . ?
C23 H23 0.9500 . ?
C23 C3 1.373(4) . ?
C3 H3 0.9500 . ?
C3 C27 1.373(3) . ?
C25 H25 0.9500 . ?
C25 C7 1.371(4) . ?
C13 H13A 0.9800 . ?
C13 H13B 0.9800 . ?
C13 H13C 0.9800 . ?
C27 H27 0.9500 . ?
C7 H7 0.9500 . ?
C29 H29A 0.9800 . ?
C29 H29B 0.9800 . ?
C29 H29C 0.9800 . ?

loop_
_geom_torsion_atom_site_label_1
_geom_torsion_atom_site_label_2
_geom_torsion_atom_site_label_3
_geom_torsion_atom_site_label_4
_geom_torsion
_geom_torsion_site_symmetry_1
_geom_torsion_site_symmetry_2
_geom_torsion_site_symmetry_3
_geom_torsion_site_symmetry_4
_geom_torsion_publ_flag
O1 C8 C12 C16 179.09(13) . . . . ?
O4 C14 C18 C4 0.91(19) . . . . ?
O4 C14 C18 C2 -176.89(13) . . . . ?
O4 C14 C24 C30 177.23(14) . . . . ?
O2 C16 C20 C10 178.65(13) . . . . ?
O3 C30 C19 C2 -179.97(15) . . . . ?
C1 C6 C26 C17 50.42(19) . . . . ?
C1 C6 C26 C9 -129.71(15) . . . . ?
C1 C8 C12 C16 1.1(2) . . . . ?
C1 C10 C20 C16 1.0(2) . . . . ?
C4 C6 C26 C17 -122.28(17) . . . . ?
C4 C6 C26 C9 57.6(2) . . . . ?
C4 C18 C2 C19 -179.16(14) . . . . ?
C4 C22 C28 C27 175.56(15) . . . . ?
C4 C22 C15 C23 -176.39(15) . . . . ?
C6 C1 C8 O1 2.48(19) . . . . ?
C6 C1 C8 C12 -179.40(13) . . . . ?
C6 C1 C10 C20 178.35(13) . . . . ?
C6 C4 C18 C14 63.76(19) . . . . ?
C6 C4 C18 C2 -118.57(17) . . . . ?
C6 C4 C22 C28 -133.14(16) . . . . ?
C6 C4 C22 C15 45.4(2) . . . . ?
C6 C26 C17 C11 177.95(14) . . . . ?
C6 C26 C9 C7 -178.95(15) . . . . ?
C8 C1 C6 C4 -113.30(16) . . . . ?
C8 C1 C6 C26 74.02(18) . . . . ?
C8 C1 C10 C20 0.4(2) . . . . ?
C8 C12 C16 O2 -179.68(12) . . . . ?
C8 C12 C16 C20 0.3(2) . . . . ?
C10 C1 C6 C4 68.8(2) . . . . ?
C10 C1 C6 C26 -103.87(16) . . . . ?
C10 C1 C8 O1 -179.56(12) . . . . ?
C10 C1 C8 C12 -1.4(2) . . . . ?
C12 C16 C20 C10 -1.3(2) . . . . ?
C14 C18 C2 C19 -1.5(2) . . . . ?
C14 C24 C30 O3 -179.40(13) . . . . ?
C14 C24 C30 C19 0.5(2) . . . . ?
C18 C4 C6 C1 -164.02(13) . . . . ?
C18 C4 C6 C26 8.2(2) . . . . ?
C18 C4 C22 C28 40.4(2) . . . . ?
C18 C4 C22 C15 -141.09(15) . . . . ?
C18 C14 C24 C30 -1.6(2) . . . . ?
C18 C2 C19 C30 0.4(2) . . . . ?
C22 C4 C6 C1 9.2(2) . . . . ?
C22 C4 C6 C26 -178.57(14) . . . . ?
C22 C4 C18 C14 -109.84(15) . . . . ?
C22 C4 C18 C2 67.83(19) . . . . ?
C22 C28 C27 C3 1.6(3) . . . . ?
C22 C15 C23 C3 0.2(3) . . . . ?
C24 C14 C18 C4 179.87(13) . . . . ?
C24 C14 C18 C2 2.1(2) . . . . ?
C24 C30 C19 C2 0.1(2) . . . . ?
C26 C17 C11 C25 1.3(3) . . . . ?
C26 C9 C7 C25 0.7(3) . . . . ?
C28 C22 C15 C23 2.1(2) . . . . ?
C15 C22 C28 C27 -3.0(2) . . . . ?
C15 C23 C3 C27 -1.7(3) . . . . ?
C17 C26 C9 C7 0.9(2) . . . . ?
C17 C11 C25 C7 0.4(3) . . . . ?
C9 C26 C17 C11 -1.9(2) . . . . ?
C5 O1 C8 C1 -172.79(15) . . . . ?
C5 O1 C8 C12 9.2(2) . . . . ?
C21 O2 C16 C12 -168.73(15) . . . . ?
C21 O2 C16 C20 11.3(2) . . . . ?
C11 C25 C7 C9 -1.4(3) . . . . ?
C23 C3 C27 C28 0.8(3) . . . . ?
C13 O4 C14 C18 -173.36(15) . . . . ?
C13 O4 C14 C24 7.7(2) . . . . ?
C29 O3 C30 C24 -176.26(17) . . . . ?
C29 O3 C30 C19 3.8(3) . . . . ?
